data_4133243
loop_
_publ_author_name
'R\"osel, S\"oren'
'Becker, Jonathan'
'Allen, Wesley D.'
'Schreiner, Peter R.'

_publ_section_title
;
 Probing the Delicate Balance between Pauli Repulsion and London
 Dispersion with Triphenylmethyl Derivatives.
;
_journal_issue 43
_journal_name_full 'Journal of the American Chemical Society'
_journal_page_first 14421
_journal_page_last 14432
_journal_paper_doi 10.1021/jacs.8b09145
_journal_volume 140
_journal_year 2018
_chemical_formula_sum 'C37 H51 Cl'
_chemical_formula_weight 531.22
_space_group_crystal_system monoclinic
_space_group_IT_number 14
_space_group_name_Hall '-P 2ybc'
_space_group_name_H-M_alt 'P 1 21/c 1'
_atom_sites_solution_hydrogens geom
_atom_sites_solution_primary direct
_atom_sites_solution_secondary difmap
_audit_creation_method SHELXL-2016/6
_cell_angle_alpha 90
_cell_angle_beta 95.3263(13)
_cell_angle_gamma 90
_cell_formula_units_Z 4
_cell_length_a 10.1775(4)
_cell_length_b 34.3842(14)
_cell_length_c 9.6944(4)
_cell_measurement_reflns_used 9869
_cell_measurement_temperature 100(2)
_cell_measurement_theta_max 35.46
_cell_measurement_theta_min 2.33
_cell_volume 3377.9(2)
_computing_cell_refinement 'SAINT 8.38A (Bruker-AXS, 2017)'
_computing_data_collection 'APEX3 v2017.3-0 (Bruker-AXS, 2017)'
_computing_data_reduction 'SAINT 8.38A (Bruker-AXS, 2017)'
_computing_molecular_graphics 'Bruker SHELXTL'
_computing_publication_material 'Bruker SHELXTL'
_computing_structure_refinement 'SHELXL-2016/6 (Sheldrick, 2016)'
_computing_structure_solution 'SHELXT-2015 (Sheldrick, 2015)'
_diffrn_ambient_temperature 100(2)
_diffrn_measured_fraction_theta_full 0.999
_diffrn_measured_fraction_theta_max 1.000
_diffrn_measurement_device_type 'Bruker PHOTON100'
_diffrn_measurement_method '\f and \w scans'
_diffrn_radiation_type MoK\a
_diffrn_radiation_wavelength 0.71073
_diffrn_reflns_av_R_equivalents 0.0387
_diffrn_reflns_av_unetI/netI 0.0188
_diffrn_reflns_Laue_measured_fraction_full 0.999
_diffrn_reflns_Laue_measured_fraction_max 1.000
_diffrn_reflns_limit_h_max 14
_diffrn_reflns_limit_h_min -14
_diffrn_reflns_limit_k_max 50
_diffrn_reflns_limit_k_min -50
_diffrn_reflns_limit_l_max 14
_diffrn_reflns_limit_l_min -14
_diffrn_reflns_number 144920
_diffrn_reflns_point_group_measured_fraction_full 0.999
_diffrn_reflns_point_group_measured_fraction_max 1.000
_diffrn_reflns_theta_full 25.242
_diffrn_reflns_theta_max 31.506
_diffrn_reflns_theta_min 2.333
_diffrn_source 'I\mS micro-focus sealed tube, multilayer optics'
_exptl_absorpt_coefficient_mu 0.134
_exptl_absorpt_correction_T_max 0.7473
_exptl_absorpt_correction_T_min 0.6560
_exptl_absorpt_correction_type multi-scan
_exptl_absorpt_process_details 'SADABS (Sheldrick, 2009)'
_exptl_crystal_colour colourless
_exptl_crystal_density_diffrn 1.045
_exptl_crystal_density_method 'not measured'
_exptl_crystal_description block
_exptl_crystal_F_000 1160
_exptl_crystal_size_max 0.915
_exptl_crystal_size_mid 0.684
_exptl_crystal_size_min 0.591
_refine_diff_density_max 0.494
_refine_diff_density_min -0.454
_refine_diff_density_rms 0.047
_refine_ls_extinction_method none
_refine_ls_goodness_of_fit_ref 1.065
_refine_ls_hydrogen_treatment constr
_refine_ls_matrix_type full
_refine_ls_number_parameters 666
_refine_ls_number_reflns 11240
_refine_ls_number_restraints 2582
_refine_ls_restrained_S_all 1.034
_refine_ls_R_factor_all 0.0621
_refine_ls_R_factor_gt 0.0506
_refine_ls_shift/su_max 0.000
_refine_ls_shift/su_mean 0.000
_refine_ls_structure_factor_coef Fsqd
_refine_ls_weighting_details 'w=1/[\s^2^(Fo^2^)+(0.0544P)^2^+1.4332P] where P=(Fo^2^+2Fc^2^)/3'
_refine_ls_weighting_scheme calc
_refine_ls_wR_factor_gt 0.1237
_refine_ls_wR_factor_ref 0.1301
_reflns_Friedel_coverage 0.000
_reflns_number_gt 9469
_reflns_number_total 11240
_reflns_threshold_expression 'I > 2\s(I)'
_cod_data_source_file SRS076.cif
_cod_data_source_block SRS076
_cod_original_sg_symbol_H-M 'P 21/c'
_cod_database_code 4133243
_shelx_shelxl_version_number 2016/6
_shelx_space_group_comment
; 
The symmetry employed for this shelxl refinement is uniquely defined 
by the following loop, which should always be used as a source of 
symmetry information in preference to the above space-group names. 
They are only intended as comments. 
;
_shelx_estimated_absorpt_t_min 0.887
_shelx_estimated_absorpt_t_max 0.925

loop_
_space_group_symop_operation_xyz
'x, y, z'
'-x, y+1/2, -z+1/2'
'-x, -y, -z'
'x, -y-1/2, z-1/2'

loop_
_atom_site_label
_atom_site_type_symbol
_atom_site_fract_x
_atom_site_fract_y
_atom_site_fract_z
_atom_site_U_iso_or_equiv
_atom_site_adp_type
_atom_site_occupancy
_atom_site_site_symmetry_order
_atom_site_calc_flag
_atom_site_refinement_flags_posn
_atom_site_refinement_flags_adp
_atom_site_refinement_flags_occupancy
_atom_site_disorder_assembly
_atom_site_disorder_group
Cl1 Cl 0.51428(12) 0.35355(4) 0.54022(15) 0.01526(18) Uani 0.5659(19) 1 d D . P A 1
Cl1A Cl 0.5073(3) 0.35639(8) 0.5479(3) 0.0490(8) Uani 0.4341(19) 1 d D . P A 2
C1 C 0.44964(10) 0.36541(3) 0.36240(10) 0.01900(18) Uani 1 1 d D . . . .
C11 C 0.54847(9) 0.39365(3) 0.30780(10) 0.01717(18) Uani 1 1 d D . . . .
C12 C 0.60621(10) 0.38612(3) 0.18682(10) 0.01826(18) Uani 1 1 d D . . . .
H12 H 0.588609 0.362180 0.139770 0.022 Uiso 1 1 calc R U . . .
C13 C 0.69023(10) 0.41330(3) 0.13279(10) 0.01877(18) Uani 1 1 d D . . . .
C14 C 0.71140(10) 0.44855(3) 0.20028(11) 0.01964(19) Uani 1 1 d D . . . .
H14 H 0.765706 0.467500 0.162394 0.024 Uiso 1 1 calc R U . . .
C15 C 0.65471(10) 0.45693(3) 0.32290(11) 0.01930(19) Uani 1 1 d D . . . .
C16 C 0.57450(10) 0.42916(3) 0.37616(11) 0.01954(19) Uani 1 1 d D . . . .
H16 H 0.536594 0.434268 0.460244 0.023 Uiso 1 1 calc R U . . .
C17 C 0.75474(12) 0.40383(3) 0.00241(12) 0.0245(2) Uani 1 1 d D . . . .
H17 H 0.813899 0.426071 -0.016175 0.029 Uiso 1 1 calc R U . . .
C18 C 0.65148(16) 0.40030(5) -0.12153(13) 0.0394(3) Uani 1 1 d D . . . .
H18A H 0.695540 0.395425 -0.205557 0.059 Uiso 1 1 calc R U . . .
H18B H 0.600832 0.424520 -0.132318 0.059 Uiso 1 1 calc R U . . .
H18C H 0.591767 0.378676 -0.106331 0.059 Uiso 1 1 calc R U . . .
C19 C 0.84087(13) 0.36745(4) 0.02281(14) 0.0305(2) Uani 1 1 d D . . . .
H19A H 0.883294 0.362227 -0.061985 0.046 Uiso 1 1 calc R U . . .
H19B H 0.785838 0.345201 0.043523 0.046 Uiso 1 1 calc R U . . .
H19C H 0.908667 0.371631 0.099972 0.046 Uiso 1 1 calc R U . . .
C20 C 0.67753(12) 0.49611(3) 0.39343(13) 0.0267(2) Uani 1 1 d D . . . .
H20 H 0.640952 0.494802 0.485556 0.032 Uiso 1 1 calc R U . . .
C21 C 0.82410(14) 0.50605(5) 0.41834(18) 0.0449(4) Uani 1 1 d D . . . .
H21A H 0.861546 0.508439 0.329173 0.067 Uiso 1 1 calc R U . . .
H21B H 0.870065 0.485365 0.473090 0.067 Uiso 1 1 calc R U . . .
H21C H 0.834713 0.530726 0.468739 0.067 Uiso 1 1 calc R U . . .
C22 C 0.60438(16) 0.52814(4) 0.30907(17) 0.0395(3) Uani 1 1 d D . . . .
H22A H 0.635505 0.529129 0.216457 0.059 Uiso 1 1 calc R U . . .
H22B H 0.621133 0.553205 0.355531 0.059 Uiso 1 1 calc R U . . .
H22C H 0.509470 0.522682 0.300981 0.059 Uiso 1 1 calc R U . . .
C31 C 0.4343(11) 0.3280(3) 0.2772(12) 0.0167(10) Uani 0.5659(19) 1 d D U P A 1
C32 C 0.5398(9) 0.3019(3) 0.2884(13) 0.0199(11) Uani 0.5659(19) 1 d D U P A 1
H32 H 0.613696 0.306764 0.353366 0.024 Uiso 0.5659(19) 1 calc R U P A 1
C33 C 0.5378(8) 0.2689(3) 0.2051(12) 0.0228(10) Uani 0.5659(19) 1 d D U P A 1
C34 C 0.4259(8) 0.2611(3) 0.1147(13) 0.0323(14) Uani 0.5659(19) 1 d D U P A 1
H34 H 0.419125 0.237265 0.064941 0.039 Uiso 0.5659(19) 1 calc R U P A 1
C35 C 0.3253(9) 0.2880(2) 0.0977(10) 0.0337(13) Uani 0.5659(19) 1 d D U P A 1
C36 C 0.3242(7) 0.3203(2) 0.1860(10) 0.0225(10) Uani 0.5659(19) 1 d D U P A 1
H36 H 0.248879 0.336745 0.183373 0.027 Uiso 0.5659(19) 1 calc R U P A 1
C37 C 0.6465(6) 0.23874(19) 0.2098(7) 0.0280(9) Uani 0.5659(19) 1 d D U P A 1
H37 H 0.646725 0.226855 0.115713 0.034 Uiso 0.5659(19) 1 calc R U P A 1
C38 C 0.7838(6) 0.2559(2) 0.2512(7) 0.0499(15) Uani 0.5659(19) 1 d D U P A 1
H38A H 0.850070 0.235184 0.252598 0.075 Uiso 0.5659(19) 1 calc R U P A 1
H38B H 0.803604 0.275820 0.183892 0.075 Uiso 0.5659(19) 1 calc R U P A 1
H38C H 0.785329 0.267609 0.343473 0.075 Uiso 0.5659(19) 1 calc R U P A 1
C39 C 0.6203(5) 0.20631(13) 0.3137(6) 0.0354(8) Uani 0.5659(19) 1 d D U P A 1
H39A H 0.691247 0.186986 0.315954 0.053 Uiso 0.5659(19) 1 calc R U P A 1
H39B H 0.617344 0.217593 0.406212 0.053 Uiso 0.5659(19) 1 calc R U P A 1
H39C H 0.535736 0.193758 0.285001 0.053 Uiso 0.5659(19) 1 calc R U P A 1
C40 C 0.2129(7) 0.2798(2) -0.0141(7) 0.0530(16) Uani 0.5659(19) 1 d D U P A 1
H40 H 0.232577 0.255308 -0.063831 0.064 Uiso 0.5659(19) 1 calc R U P A 1
C41 C 0.1983(11) 0.3123(3) -0.1157(8) 0.074(2) Uani 0.5659(19) 1 d D U P A 1
H41A H 0.125829 0.306584 -0.186451 0.111 Uiso 0.5659(19) 1 calc R U P A 1
H41B H 0.179038 0.336462 -0.067567 0.111 Uiso 0.5659(19) 1 calc R U P A 1
H41C H 0.280489 0.315416 -0.159821 0.111 Uiso 0.5659(19) 1 calc R U P A 1
C42 C 0.0885(4) 0.27347(14) 0.0637(5) 0.0729(12) Uani 0.5659(19) 1 d D U P A 1
H42A H 0.103699 0.251794 0.128800 0.109 Uiso 0.5659(19) 1 calc R U P A 1
H42B H 0.069949 0.297158 0.114652 0.109 Uiso 0.5659(19) 1 calc R U P A 1
H42C H 0.013038 0.267467 -0.003241 0.109 Uiso 0.5659(19) 1 calc R U P A 1
C31A C 0.4472(18) 0.3245(5) 0.285(2) 0.0168(18) Uani 0.328(2) 1 d D U P A 2
C32A C 0.5507(17) 0.2984(5) 0.290(2) 0.0195(18) Uani 0.328(2) 1 d D U P A 2
H32A H 0.626727 0.303122 0.352081 0.023 Uiso 0.328(2) 1 calc R U P A 2
C33A C 0.5468(15) 0.2651(5) 0.206(2) 0.0257(18) Uani 0.328(2) 1 d D U P A 2
C34A C 0.4369(15) 0.2611(5) 0.109(2) 0.032(2) Uani 0.328(2) 1 d D U P A 2
H34A H 0.440300 0.241862 0.039342 0.039 Uiso 0.328(2) 1 calc R U P A 2
C35A C 0.3221(14) 0.2837(4) 0.1088(19) 0.035(2) Uani 0.328(2) 1 d D U P A 2
C36A C 0.3419(14) 0.3182(4) 0.1867(19) 0.028(2) Uani 0.328(2) 1 d D U P A 2
H36A H 0.278718 0.338400 0.170771 0.034 Uiso 0.328(2) 1 calc R U P A 2
C37A C 0.6649(12) 0.2381(3) 0.2179(15) 0.041(2) Uani 0.328(2) 1 d D U P A 2
H37A H 0.650521 0.221935 0.132031 0.050 Uiso 0.328(2) 1 calc R U P A 2
C38A C 0.7963(12) 0.2575(4) 0.2024(12) 0.051(3) Uani 0.328(2) 1 d D U P A 2
H38D H 0.786648 0.275886 0.125032 0.077 Uiso 0.328(2) 1 calc R U P A 2
H38E H 0.825595 0.271397 0.288012 0.077 Uiso 0.328(2) 1 calc R U P A 2
H38F H 0.861776 0.237657 0.184302 0.077 Uiso 0.328(2) 1 calc R U P A 2
C39A C 0.6589(13) 0.2089(4) 0.3305(13) 0.069(4) Uani 0.328(2) 1 d D U P A 2
H39D H 0.568896 0.198690 0.329082 0.103 Uiso 0.328(2) 1 calc R U P A 2
H39E H 0.719999 0.187565 0.316487 0.103 Uiso 0.328(2) 1 calc R U P A 2
H39F H 0.683817 0.221305 0.420197 0.103 Uiso 0.328(2) 1 calc R U P A 2
C40A C 0.1900(11) 0.2802(3) 0.0172(11) 0.046(2) Uani 0.328(2) 1 d D U P A 2
H40A H 0.118742 0.290402 0.071704 0.055 Uiso 0.328(2) 1 calc R U P A 2
C41A C 0.1907(15) 0.3045(5) -0.1121(16) 0.066(4) Uani 0.328(2) 1 d D U P A 2
H41D H 0.213161 0.331459 -0.086435 0.099 Uiso 0.328(2) 1 calc R U P A 2
H41E H 0.256319 0.294200 -0.170277 0.099 Uiso 0.328(2) 1 calc R U P A 2
H41F H 0.103182 0.303780 -0.163462 0.099 Uiso 0.328(2) 1 calc R U P A 2
C42A C 0.1558(5) 0.23920(15) -0.0219(7) 0.0511(13) Uani 0.328(2) 1 d D U P A 2
H42D H 0.155324 0.223350 0.062036 0.077 Uiso 0.328(2) 1 calc R U P A 2
H42E H 0.068290 0.238460 -0.073338 0.077 Uiso 0.328(2) 1 calc R U P A 2
H42F H 0.221428 0.228881 -0.080153 0.077 Uiso 0.328(2) 1 calc R U P A 2
C31B C 0.460(2) 0.3291(6) 0.307(3) 0.022(3) Uani 0.106(2) 1 d D U P A 3
C32B C 0.5708(16) 0.3053(4) 0.3332(15) 0.024(2) Uani 0.106(2) 1 d D U P A 3
H32B H 0.639267 0.312687 0.401526 0.029 Uiso 0.106(2) 1 calc R U P A 3
C33B C 0.5813(11) 0.2713(3) 0.2598(13) 0.0254(19) Uani 0.106(2) 1 d D U P A 3
C34B C 0.4789(13) 0.2592(4) 0.1651(15) 0.030(2) Uani 0.106(2) 1 d D U P A 3
H34B H 0.486464 0.234959 0.119214 0.036 Uiso 0.106(2) 1 calc R U P A 3
C35B C 0.3667(14) 0.2811(5) 0.1355(18) 0.037(2) Uani 0.106(2) 1 d D U P A 3
C36B C 0.3576(19) 0.3145(5) 0.2209(18) 0.027(3) Uani 0.106(2) 1 d D U P A 3
H36B H 0.274982 0.327501 0.217763 0.033 Uiso 0.106(2) 1 calc R U P A 3
C37B C 0.7045(14) 0.2473(4) 0.2802(14) 0.035(2) Uani 0.106(2) 1 d D U P A 3
H37B H 0.754955 0.269706 0.324065 0.042 Uiso 0.106(2) 1 calc R U P A 3
C38B C 0.725(2) 0.2255(7) 0.403(2) 0.074(5) Uani 0.106(2) 1 d D U P A 3
H38G H 0.654635 0.231258 0.462541 0.111 Uiso 0.106(2) 1 calc R U P A 3
H38H H 0.723802 0.197720 0.380550 0.111 Uiso 0.106(2) 1 calc R U P A 3
H38I H 0.810506 0.232399 0.451510 0.111 Uiso 0.106(2) 1 calc R U P A 3
C39B C 0.789(2) 0.2468(7) 0.164(2) 0.055(5) Uani 0.106(2) 1 d D U P A 3
H39G H 0.752453 0.264629 0.090933 0.082 Uiso 0.106(2) 1 calc R U P A 3
H39H H 0.878471 0.255089 0.196777 0.082 Uiso 0.106(2) 1 calc R U P A 3
H39I H 0.791766 0.220410 0.125816 0.082 Uiso 0.106(2) 1 calc R U P A 3
C40B C 0.2598(15) 0.2726(5) 0.0226(18) 0.053(3) Uani 0.106(2) 1 d D U P A 3
H40B H 0.301197 0.249148 -0.016503 0.064 Uiso 0.106(2) 1 calc R U P A 3
C41B C 0.1358(19) 0.2543(8) 0.053(3) 0.076(5) Uani 0.106(2) 1 d D U P A 3
H41G H 0.078554 0.251095 -0.033438 0.115 Uiso 0.106(2) 1 calc R U P A 3
H41H H 0.154173 0.228848 0.095491 0.115 Uiso 0.106(2) 1 calc R U P A 3
H41I H 0.091530 0.270876 0.116636 0.115 Uiso 0.106(2) 1 calc R U P A 3
C42B C 0.251(3) 0.2971(10) -0.107(2) 0.085(6) Uani 0.106(2) 1 d D U P A 3
H42G H 0.337628 0.308201 -0.119064 0.128 Uiso 0.106(2) 1 calc R U P A 3
H42H H 0.221484 0.280993 -0.186945 0.128 Uiso 0.106(2) 1 calc R U P A 3
H42I H 0.187260 0.318236 -0.097961 0.128 Uiso 0.106(2) 1 calc R U P A 3
C51 C 0.3144(7) 0.3827(3) 0.3677(8) 0.0188(11) Uani 0.5659(19) 1 d D U P A 1
C52 C 0.2705(8) 0.4110(3) 0.2722(9) 0.0208(13) Uani 0.5659(19) 1 d D U P A 1
H52 H 0.331539 0.421264 0.213262 0.025 Uiso 0.5659(19) 1 calc R U P A 1
C53 C 0.1420(6) 0.4251(2) 0.2584(8) 0.0157(9) Uani 0.5659(19) 1 d D U P A 1
C54 C 0.0560(8) 0.4105(3) 0.3474(10) 0.0166(8) Uani 0.5659(19) 1 d D U P A 1
H54 H -0.032774 0.419406 0.340521 0.020 Uiso 0.5659(19) 1 calc R U P A 1
C55 C 0.0978(7) 0.3827(3) 0.4478(8) 0.0186(8) Uani 0.5659(19) 1 d D U P A 1
C56 C 0.2275(8) 0.3693(4) 0.4591(10) 0.0192(8) Uani 0.5659(19) 1 d D U P A 1
H56 H 0.256320 0.351109 0.529085 0.023 Uiso 0.5659(19) 1 calc R U P A 1
C57 C 0.1030(10) 0.4559(3) 0.1509(9) 0.0241(9) Uani 0.5659(19) 1 d D U P A 1
H57 H 0.006083 0.460515 0.152220 0.029 Uiso 0.5659(19) 1 calc R U P A 1
C58 C 0.1269(12) 0.4440(4) 0.0042(10) 0.0419(18) Uani 0.5659(19) 1 d D U P A 1
H58A H 0.099598 0.465167 -0.059921 0.063 Uiso 0.5659(19) 1 calc R U P A 1
H58B H 0.220926 0.438614 -0.000168 0.063 Uiso 0.5659(19) 1 calc R U P A 1
H58C H 0.075465 0.420613 -0.021741 0.063 Uiso 0.5659(19) 1 calc R U P A 1
C59 C 0.1729(15) 0.4945(3) 0.1868(13) 0.0464(19) Uani 0.5659(19) 1 d D U P A 1
H59A H 0.145721 0.513849 0.115549 0.070 Uiso 0.5659(19) 1 calc R U P A 1
H59B H 0.149013 0.503672 0.276916 0.070 Uiso 0.5659(19) 1 calc R U P A 1
H59C H 0.268577 0.490720 0.190996 0.070 Uiso 0.5659(19) 1 calc R U P A 1
C60 C 0.0013(4) 0.36722(17) 0.5439(5) 0.0252(8) Uani 0.5659(19) 1 d D U P A 1
H60 H 0.050751 0.350779 0.616312 0.030 Uiso 0.5659(19) 1 calc R U P A 1
C61 C -0.0976(5) 0.34172(15) 0.4595(5) 0.0727(10) Uani 0.5659(19) 1 d D U P A 1
H61A H -0.161432 0.331296 0.519626 0.109 Uiso 0.5659(19) 1 calc R U P A 1
H61B H -0.144159 0.357195 0.385342 0.109 Uiso 0.5659(19) 1 calc R U P A 1
H61C H -0.051263 0.320192 0.418837 0.109 Uiso 0.5659(19) 1 calc R U P A 1
C62 C -0.0681(4) 0.40002(13) 0.6162(5) 0.0727(10) Uani 0.5659(19) 1 d D U P A 1
H62A H -0.129599 0.388788 0.677369 0.109 Uiso 0.5659(19) 1 calc R U P A 1
H62B H -0.002216 0.415787 0.671049 0.109 Uiso 0.5659(19) 1 calc R U P A 1
H62C H -0.116951 0.416433 0.546458 0.109 Uiso 0.5659(19) 1 calc R U P A 1
C51A C 0.3128(7) 0.3857(3) 0.3586(10) 0.0149(13) Uani 0.4341(19) 1 d D U P A 2
C52A C 0.2799(9) 0.4133(3) 0.2584(10) 0.0109(10) Uani 0.4341(19) 1 d D U P A 2
H52A H 0.343959 0.422389 0.200796 0.013 Uiso 0.4341(19) 1 calc R U P A 2
C53A C 0.1500(10) 0.4278(3) 0.2423(11) 0.0202(13) Uani 0.4341(19) 1 d D U P A 2
C54A C 0.0581(12) 0.4138(4) 0.3275(14) 0.0226(14) Uani 0.4341(19) 1 d D U P A 2
H54A H -0.029340 0.423740 0.315352 0.027 Uiso 0.4341(19) 1 calc R U P A 2
C55A C 0.0881(8) 0.3863(3) 0.4286(10) 0.0243(15) Uani 0.4341(19) 1 d D U P A 2
C56A C 0.2166(10) 0.3715(5) 0.4402(14) 0.0192(8) Uani 0.4341(19) 1 d D U P A 2
H56A H 0.239378 0.351364 0.504958 0.023 Uiso 0.4341(19) 1 calc R U P A 2
C57A C 0.1109(13) 0.4577(4) 0.1316(12) 0.0302(18) Uani 0.4341(19) 1 d D U P A 2
H57A H 0.014677 0.463154 0.134484 0.036 Uiso 0.4341(19) 1 calc R U P A 2
C58A C 0.1296(18) 0.4410(5) -0.0102(14) 0.042(2) Uani 0.4341(19) 1 d D U P A 2
H58D H 0.104110 0.460521 -0.081423 0.063 Uiso 0.4341(19) 1 calc R U P A 2
H58E H 0.222499 0.433998 -0.014327 0.063 Uiso 0.4341(19) 1 calc R U P A 2
H58F H 0.074426 0.417831 -0.026332 0.063 Uiso 0.4341(19) 1 calc R U P A 2
C59A C 0.185(2) 0.4954(4) 0.1618(16) 0.043(2) Uani 0.4341(19) 1 d D U P A 2
H59D H 0.158156 0.514416 0.089087 0.064 Uiso 0.4341(19) 1 calc R U P A 2
H59E H 0.163858 0.505610 0.251630 0.064 Uiso 0.4341(19) 1 calc R U P A 2
H59F H 0.279834 0.490696 0.164158 0.064 Uiso 0.4341(19) 1 calc R U P A 2
C60A C -0.0084(8) 0.3718(3) 0.5271(8) 0.050(2) Uani 0.4341(19) 1 d D U P A 2
H60A H 0.040014 0.348300 0.565954 0.061 Uiso 0.4341(19) 1 calc R U P A 2
C61A C -0.1282(5) 0.35468(18) 0.4755(5) 0.0576(10) Uani 0.4341(19) 1 d D U P A 2
H61D H -0.114712 0.339328 0.392843 0.086 Uiso 0.4341(19) 1 calc R U P A 2
H61E H -0.160178 0.337685 0.546394 0.086 Uiso 0.4341(19) 1 calc R U P A 2
H61F H -0.193532 0.375090 0.451301 0.086 Uiso 0.4341(19) 1 calc R U P A 2
C62A C -0.0039(4) 0.39705(17) 0.6554(4) 0.0576(10) Uani 0.4341(19) 1 d D U P A 2
H62D H 0.086133 0.406706 0.677918 0.086 Uiso 0.4341(19) 1 calc R U P A 2
H62E H -0.064163 0.419111 0.638111 0.086 Uiso 0.4341(19) 1 calc R U P A 2
H62F H -0.030809 0.381707 0.733204 0.086 Uiso 0.4341(19) 1 calc R U P A 2

loop_
_atom_site_aniso_label
_atom_site_aniso_U_11
_atom_site_aniso_U_22
_atom_site_aniso_U_33
_atom_site_aniso_U_23
_atom_site_aniso_U_13
_atom_site_aniso_U_12
Cl1 0.0164(3) 0.0145(3) 0.0140(3) 0.0011(3) -0.0032(2) -0.0006(2)
Cl1A 0.0650(13) 0.0487(12) 0.0323(10) 0.0171(8) -0.0005(7) 0.0074(8)
C1 0.0218(5) 0.0157(4) 0.0193(4) 0.0038(3) 0.0003(3) -0.0010(3)
C11 0.0154(4) 0.0149(4) 0.0207(4) 0.0023(3) -0.0006(3) 0.0002(3)
C12 0.0199(4) 0.0144(4) 0.0200(4) 0.0001(3) -0.0007(3) -0.0010(3)
C13 0.0194(4) 0.0166(4) 0.0202(4) 0.0006(3) 0.0012(3) -0.0005(3)
C14 0.0162(4) 0.0170(4) 0.0256(5) -0.0004(4) 0.0016(3) -0.0028(3)
C15 0.0148(4) 0.0168(4) 0.0259(5) -0.0038(4) 0.0001(3) -0.0010(3)
C16 0.0172(4) 0.0184(4) 0.0230(5) -0.0024(4) 0.0019(3) -0.0003(3)
C17 0.0317(6) 0.0195(5) 0.0234(5) -0.0007(4) 0.0078(4) -0.0044(4)
C18 0.0518(8) 0.0449(8) 0.0209(5) 0.0024(5) 0.0008(5) 0.0009(6)
C19 0.0338(6) 0.0270(6) 0.0321(6) -0.0051(5) 0.0114(5) 0.0013(5)
C20 0.0256(5) 0.0207(5) 0.0350(6) -0.0096(4) 0.0080(4) -0.0061(4)
C21 0.0317(7) 0.0437(8) 0.0594(9) -0.0274(7) 0.0055(6) -0.0169(6)
C22 0.0494(8) 0.0194(5) 0.0521(8) -0.0037(5) 0.0174(7) 0.0040(5)
C31 0.021(2) 0.0104(17) 0.0187(19) 0.0047(13) -0.0008(13) 0.0012(12)
C32 0.026(2) 0.012(2) 0.0211(18) 0.0003(16) -0.0030(18) -0.0047(17)
C33 0.0307(17) 0.0109(17) 0.027(2) 0.0035(14) 0.0013(15) 0.0028(13)
C34 0.044(2) 0.018(2) 0.032(3) -0.0061(19) -0.006(2) -0.0079(17)
C35 0.048(2) 0.0167(17) 0.0327(19) 0.0005(14) -0.0170(17) -0.0001(16)
C36 0.0223(18) 0.0132(16) 0.0297(18) -0.0038(13) -0.0105(14) -0.0021(14)
C37 0.0337(15) 0.0211(19) 0.0281(17) 0.0000(13) -0.0031(12) 0.0013(12)
C38 0.0298(16) 0.0352(18) 0.084(4) -0.015(3) 0.000(2) 0.0105(13)
C39 0.057(2) 0.0166(11) 0.0306(16) 0.0007(10) -0.0045(14) 0.0143(12)
C40 0.063(3) 0.040(2) 0.048(3) -0.0118(18) -0.035(2) 0.003(2)
C41 0.102(6) 0.066(4) 0.045(3) -0.001(2) -0.043(3) 0.010(3)
C42 0.0381(17) 0.073(3) 0.103(3) -0.008(2) -0.0155(19) -0.0175(17)
C31A 0.020(4) 0.009(3) 0.020(4) 0.001(3) -0.004(2) -0.004(2)
C32A 0.022(3) 0.012(3) 0.025(3) 0.005(2) 0.005(2) 0.010(2)
C33A 0.042(4) 0.013(3) 0.023(3) -0.005(3) 0.005(3) -0.003(2)
C34A 0.050(4) 0.020(4) 0.027(4) -0.004(3) 0.001(3) 0.007(3)
C35A 0.039(3) 0.022(4) 0.041(4) -0.007(3) -0.011(3) -0.009(3)
C36A 0.029(4) 0.023(3) 0.031(4) 0.008(3) -0.005(3) 0.011(2)
C37A 0.060(5) 0.016(3) 0.048(5) -0.012(3) 0.000(4) 0.019(3)
C38A 0.047(4) 0.039(4) 0.064(7) -0.017(4) -0.014(4) 0.018(3)
C39A 0.102(9) 0.057(5) 0.046(5) 0.023(4) 0.003(5) 0.031(5)
C40A 0.050(4) 0.039(3) 0.045(4) -0.020(3) -0.015(3) -0.007(3)
C41A 0.046(5) 0.079(8) 0.069(6) 0.010(5) -0.020(4) -0.021(5)
C42A 0.046(3) 0.039(2) 0.063(3) -0.013(2) -0.022(2) -0.007(2)
C31B 0.026(5) 0.019(4) 0.021(6) 0.007(4) -0.003(4) -0.006(4)
C32B 0.035(5) 0.012(4) 0.022(5) 0.001(4) -0.003(4) 0.001(4)
C33B 0.033(4) 0.018(4) 0.024(4) 0.000(3) -0.003(3) -0.006(3)
C34B 0.036(4) 0.022(4) 0.028(4) -0.009(4) -0.015(4) 0.005(4)
C35B 0.039(5) 0.020(4) 0.047(5) -0.011(4) -0.021(4) 0.006(4)
C36B 0.031(5) 0.017(4) 0.032(6) 0.001(4) -0.006(4) 0.006(4)
C37B 0.041(5) 0.024(5) 0.040(5) -0.002(4) 0.005(4) 0.008(4)
C38B 0.086(12) 0.072(11) 0.063(9) 0.023(8) 0.010(8) 0.026(9)
C39B 0.074(11) 0.056(11) 0.037(8) 0.003(8) 0.021(8) 0.031(9)
C40B 0.050(5) 0.041(5) 0.061(6) -0.021(5) -0.030(5) 0.016(5)
C41B 0.067(9) 0.065(11) 0.093(12) -0.012(10) -0.016(9) 0.001(8)
C42B 0.061(11) 0.107(14) 0.082(10) 0.007(9) -0.031(9) 0.012(11)
C51 0.027(2) 0.0116(16) 0.0166(17) 0.0036(12) -0.0047(13) -0.0032(12)
C52 0.0201(18) 0.024(2) 0.020(2) 0.0041(13) 0.0101(12) -0.0086(12)
C53 0.0139(17) 0.0174(14) 0.0157(16) 0.0082(10) 0.0003(13) 0.0002(13)
C54 0.0118(12) 0.0234(19) 0.016(2) 0.0045(12) 0.0064(11) -0.0039(10)
C55 0.0219(13) 0.0198(13) 0.0135(16) 0.0083(10) -0.0023(9) -0.0036(9)
C56 0.0236(12) 0.0205(14) 0.013(2) 0.0078(15) -0.0009(14) -0.0045(10)
C57 0.0168(16) 0.0331(18) 0.0231(17) 0.0129(13) 0.0063(13) -0.0005(12)
C58 0.028(3) 0.069(4) 0.029(3) 0.021(2) 0.003(2) 0.015(2)
C59 0.041(3) 0.034(2) 0.064(4) 0.031(2) 0.005(3) 0.0027(16)
C60 0.0138(10) 0.0380(16) 0.0245(13) 0.0198(11) 0.0054(9) -0.0012(10)
C61 0.0661(19) 0.090(2) 0.0704(17) -0.0152(16) 0.0493(14) -0.0376(17)
C62 0.0661(19) 0.090(2) 0.0704(17) -0.0152(16) 0.0493(14) -0.0376(17)
C51A 0.012(2) 0.016(3) 0.018(2) 0.0021(16) 0.0101(17) -0.0050(15)
C52A 0.0086(16) 0.0120(16) 0.0127(18) 0.0078(13) 0.0045(14) -0.0021(13)
C53A 0.0161(17) 0.025(2) 0.022(3) 0.0001(17) 0.0126(15) -0.0116(14)
C54A 0.024(2) 0.025(3) 0.020(4) 0.001(2) 0.0050(17) -0.0064(16)
C55A 0.020(2) 0.033(3) 0.021(3) 0.001(2) 0.013(2) -0.0119(19)
C56A 0.0236(12) 0.0205(14) 0.013(2) 0.0078(15) -0.0009(14) -0.0045(10)
C57A 0.017(2) 0.038(2) 0.036(4) 0.022(2) 0.006(2) 0.0078(18)
C58A 0.043(5) 0.059(4) 0.024(3) 0.012(2) 0.006(2) -0.001(3)
C59A 0.048(4) 0.024(2) 0.055(5) 0.020(3) 0.003(4) -0.004(2)
C60A 0.061(4) 0.054(4) 0.040(3) 0.006(3) 0.024(3) -0.019(3)
C61A 0.0383(16) 0.098(3) 0.0407(14) -0.0157(15) 0.0258(11) -0.0345(17)
C62A 0.0383(16) 0.098(3) 0.0407(14) -0.0157(15) 0.0258(11) -0.0345(17)

loop_
_atom_type_symbol
_atom_type_description
_atom_type_scat_dispersion_real
_atom_type_scat_dispersion_imag
_atom_type_scat_source
C C 0.0033 0.0016 'International Tables Vol C Tables 4.2.6.8 and 6.1.1.4'
H H 0.0000 0.0000 'International Tables Vol C Tables 4.2.6.8 and 6.1.1.4'
Cl Cl 0.1484 0.1585 'International Tables Vol C Tables 4.2.6.8 and 6.1.1.4'

loop_
_geom_angle_atom_site_label_1
_geom_angle_atom_site_label_2
_geom_angle_atom_site_label_3
_geom_angle
C31B C1 C11 111.7(12)
C51 C1 C11 113.2(3)
C51 C1 C31 107.7(5)
C11 C1 C31 112.6(6)
C11 C1 C51A 108.8(4)
C11 C1 C31A 112.3(10)
C51A C1 C31A 114.2(7)
C51 C1 Cl1 107.8(3)
C11 C1 Cl1 106.07(8)
C31 C1 Cl1 109.3(5)
C11 C1 Cl1A 106.33(11)
C51A C1 Cl1A 107.4(4)
C31A C1 Cl1A 107.4(8)
C12 C11 C16 119.13(9)
C12 C11 C1 121.30(9)
C16 C11 C1 119.42(9)
C11 C12 C13 120.92(9)
C11 C12 H12 119.5
C13 C12 H12 119.5
C14 C13 C12 118.75(9)
C14 C13 C17 121.51(9)
C12 C13 C17 119.74(9)
C13 C14 C15 121.56(9)
C13 C14 H14 119.2
C15 C14 H14 119.2
C16 C15 C14 118.58(9)
C16 C15 C20 120.92(9)
C14 C15 C20 120.48(9)
C15 C16 C11 121.02(9)
C15 C16 H16 119.5
C11 C16 H16 119.5
C13 C17 C18 110.76(10)
C13 C17 C19 110.85(9)
C18 C17 C19 112.41(10)
C13 C17 H17 107.5
C18 C17 H17 107.5
C19 C17 H17 107.5
C17 C18 H18A 109.5
C17 C18 H18B 109.5
H18A C18 H18B 109.5
C17 C18 H18C 109.5
H18A C18 H18C 109.5
H18B C18 H18C 109.5
C17 C19 H19A 109.5
C17 C19 H19B 109.5
H19A C19 H19B 109.5
C17 C19 H19C 109.5
H19A C19 H19C 109.5
H19B C19 H19C 109.5
C15 C20 C22 110.65(10)
C15 C20 C21 112.08(10)
C22 C20 C21 110.15(12)
C15 C20 H20 107.9
C22 C20 H20 107.9
C21 C20 H20 107.9
C20 C21 H21A 109.5
C20 C21 H21B 109.5
H21A C21 H21B 109.5
C20 C21 H21C 109.5
H21A C21 H21C 109.5
H21B C21 H21C 109.5
C20 C22 H22A 109.5
C20 C22 H22B 109.5
H22A C22 H22B 109.5
C20 C22 H22C 109.5
H22A C22 H22C 109.5
H22B C22 H22C 109.5
C36 C31 C32 119.9(7)
C36 C31 C1 122.7(6)
C32 C31 C1 117.3(6)
C33 C32 C31 120.6(6)
C33 C32 H32 119.7
C31 C32 H32 119.7
C32 C33 C34 119.1(6)
C32 C33 C37 124.7(6)
C34 C33 C37 116.1(6)
C35 C34 C33 120.0(6)
C35 C34 H34 120.0
C33 C34 H34 120.0
C34 C35 C36 120.5(6)
C34 C35 C40 117.4(6)
C36 C35 C40 122.0(6)
C31 C36 C35 119.1(6)
C31 C36 H36 120.4
C35 C36 H36 120.4
C33 C37 C38 113.0(6)
C33 C37 C39 110.2(6)
C38 C37 C39 108.4(5)
C33 C37 H37 108.4
C38 C37 H37 108.4
C39 C37 H37 108.4
C37 C38 H38A 109.5
C37 C38 H38B 109.5
H38A C38 H38B 109.5
C37 C38 H38C 109.5
H38A C38 H38C 109.5
H38B C38 H38C 109.5
C37 C39 H39A 109.5
C37 C39 H39B 109.5
H39A C39 H39B 109.5
C37 C39 H39C 109.5
H39A C39 H39C 109.5
H39B C39 H39C 109.5
C41 C40 C35 110.7(6)
C41 C40 C42 113.1(7)
C35 C40 C42 105.8(6)
C41 C40 H40 109.0
C35 C40 H40 109.0
C42 C40 H40 109.0
C40 C41 H41A 109.5
C40 C41 H41B 109.5
H41A C41 H41B 109.5
C40 C41 H41C 109.5
H41A C41 H41C 109.5
H41B C41 H41C 109.5
C40 C42 H42A 109.5
C40 C42 H42B 109.5
H42A C42 H42B 109.5
C40 C42 H42C 109.5
H42A C42 H42C 109.5
H42B C42 H42C 109.5
C36A C31A C32A 117.6(12)
C36A C31A C1 116.2(10)
C32A C31A C1 125.3(11)
C31A C32A C33A 121.9(12)
C31A C32A H32A 119.1
C33A C32A H32A 119.1
C34A C33A C32A 116.6(10)
C34A C33A C37A 124.7(11)
C32A C33A C37A 118.5(11)
C33A C34A C35A 124.2(12)
C33A C34A H34A 117.9
C35A C34A H34A 117.9
C34A C35A C36A 112.7(10)
C34A C35A C40A 129.7(11)
C36A C35A C40A 116.5(10)
C31A C36A C35A 124.3(12)
C31A C36A H36A 117.8
C35A C36A H36A 117.8
C39A C37A C38A 117.8(10)
C39A C37A C33A 112.5(11)
C38A C37A C33A 115.1(11)
C39A C37A H37A 102.9
C38A C37A H37A 102.9
C33A C37A H37A 102.9
C37A C38A H38D 109.5
C37A C38A H38E 109.5
H38D C38A H38E 109.5
C37A C38A H38F 109.5
H38D C38A H38F 109.5
H38E C38A H38F 109.5
C37A C39A H39D 109.5
C37A C39A H39E 109.5
H39D C39A H39E 109.5
C37A C39A H39F 109.5
H39D C39A H39F 109.5
H39E C39A H39F 109.5
C42A C40A C41A 109.4(10)
C42A C40A C35A 112.9(9)
C41A C40A C35A 111.3(11)
C42A C40A H40A 107.7
C41A C40A H40A 107.7
C35A C40A H40A 107.7
C40A C41A H41D 109.5
C40A C41A H41E 109.5
H41D C41A H41E 109.5
C40A C41A H41F 109.5
H41D C41A H41F 109.5
H41E C41A H41F 109.5
C40A C42A H42D 109.5
C40A C42A H42E 109.5
H42D C42A H42E 109.5
C40A C42A H42F 109.5
H42D C42A H42F 109.5
H42E C42A H42F 109.5
C1 C31B C36B 119.7(13)
C1 C31B C32B 123.5(12)
C36B C31B C32B 116.9(13)
C33B C32B C31B 120.2(12)
C33B C32B H32B 119.9
C31B C32B H32B 119.9
C32B C33B C34B 120.5(10)
C32B C33B C37B 120.2(11)
C34B C33B C37B 119.3(11)
C35B C34B C33B 122.0(10)
C35B C34B H34B 119.0
C33B C34B H34B 119.0
C34B C35B C36B 114.8(10)
C34B C35B C40B 125.2(11)
C36B C35B C40B 120.1(11)
C31B C36B C35B 124.4(14)
C31B C36B H36B 117.8
C35B C36B H36B 117.8
C38B C37B C39B 126.2(13)
C38B C37B C33B 117.5(12)
C39B C37B C33B 116.2(12)
C38B C37B H37B 91.2
C39B C37B H37B 91.2
C33B C37B H37B 91.2
C37B C38B H38G 109.5
C37B C38B H38H 109.5
H38G C38B H38H 109.5
C37B C38B H38I 109.5
H38G C38B H38I 109.5
H38H C38B H38I 109.5
C37B C39B H39G 109.5
C37B C39B H39H 109.5
H39G C39B H39H 109.5
C37B C39B H39I 109.5
H39G C39B H39I 109.5
H39H C39B H39I 109.5
C41B C40B C35B 121.3(15)
C41B C40B C42B 114.8(14)
C35B C40B C42B 118.8(14)
C41B C40B H40B 97.6
C35B C40B H40B 97.6
C42B C40B H40B 97.6
C40B C41B H41G 109.5
C40B C41B H41H 109.5
H41G C41B H41H 109.5
C40B C41B H41I 109.5
H41G C41B H41I 109.5
H41H C41B H41I 109.5
C40B C42B H42G 109.5
C40B C42B H42H 109.5
H42G C42B H42H 109.5
C40B C42B H42I 109.5
H42G C42B H42I 109.5
H42H C42B H42I 109.5
C56 C51 C52 118.3(7)
C56 C51 C1 122.1(6)
C52 C51 C1 119.5(6)
C51 C52 C53 123.4(7)
C51 C52 H52 118.3
C53 C52 H52 118.3
C54 C53 C52 117.3(6)
C54 C53 C57 123.0(6)
C52 C53 C57 119.7(7)
C53 C54 C55 120.9(6)
C53 C54 H54 119.6
C55 C54 H54 119.6
C56 C55 C54 120.3(6)
C56 C55 C60 120.0(5)
C54 C55 C60 119.7(5)
C51 C56 C55 119.8(6)
C51 C56 H56 120.1
C55 C56 H56 120.1
C53 C57 C58 113.7(7)
C53 C57 C59 111.3(7)
C58 C57 C59 109.6(8)
C53 C57 H57 107.3
C58 C57 H57 107.3
C59 C57 H57 107.3
C57 C58 H58A 109.5
C57 C58 H58B 109.5
H58A C58 H58B 109.5
C57 C58 H58C 109.5
H58A C58 H58C 109.5
H58B C58 H58C 109.5
C57 C59 H59A 109.5
C57 C59 H59B 109.5
H59A C59 H59B 109.5
C57 C59 H59C 109.5
H59A C59 H59C 109.5
H59B C59 H59C 109.5
C55 C60 C61 107.9(5)
C55 C60 C62 112.0(5)
C61 C60 C62 111.2(3)
C55 C60 H60 108.5
C61 C60 H60 108.5
C62 C60 H60 108.5
C60 C61 H61A 109.5
C60 C61 H61B 109.5
H61A C61 H61B 109.5
C60 C61 H61C 109.5
H61A C61 H61C 109.5
H61B C61 H61C 109.5
C60 C62 H62A 109.5
C60 C62 H62B 109.5
H62A C62 H62B 109.5
C60 C62 H62C 109.5
H62A C62 H62C 109.5
H62B C62 H62C 109.5
C52A C51A C56A 120.1(8)
C52A C51A C1 119.0(6)
C56A C51A C1 120.0(8)
C51A C52A C53A 119.1(8)
C51A C52A H52A 120.4
C53A C52A H52A 120.4
C54A C53A C52A 119.2(8)
C54A C53A C57A 120.6(9)
C52A C53A C57A 120.2(8)
C55A C54A C53A 123.0(9)
C55A C54A H54A 118.5
C53A C54A H54A 118.5
C54A C55A C56A 116.8(8)
C54A C55A C60A 124.2(7)
C56A C55A C60A 119.0(8)
C55A C56A C51A 121.7(9)
C55A C56A H56A 119.2
C51A C56A H56A 119.2
C53A C57A C59A 110.6(10)
C53A C57A C58A 109.9(10)
C59A C57A C58A 113.3(10)
C53A C57A H57A 107.6
C59A C57A H57A 107.6
C58A C57A H57A 107.6
C57A C58A H58D 109.5
C57A C58A H58E 109.5
H58D C58A H58E 109.5
C57A C58A H58F 109.5
H58D C58A H58F 109.5
H58E C58A H58F 109.5
C57A C59A H59D 109.5
C57A C59A H59E 109.5
H59D C59A H59E 109.5
C57A C59A H59F 109.5
H59D C59A H59F 109.5
H59E C59A H59F 109.5
C61A C60A C62A 119.4(6)
C61A C60A C55A 120.4(7)
C62A C60A C55A 110.8(7)
C61A C60A H60A 100.3
C62A C60A H60A 100.3
C55A C60A H60A 100.3
C60A C61A H61D 109.5
C60A C61A H61E 109.5
H61D C61A H61E 109.5
C60A C61A H61F 109.5
H61D C61A H61F 109.5
H61E C61A H61F 109.5
C60A C62A H62D 109.5
C60A C62A H62E 109.5
H62D C62A H62E 109.5
C60A C62A H62F 109.5
H62D C62A H62F 109.5
H62E C62A H62F 109.5

loop_
_geom_bond_atom_site_label_1
_geom_bond_atom_site_label_2
_geom_bond_distance
Cl1 C1 1.8331(17)
Cl1A C1 1.865(3)
C1 C31B 1.366(17)
C1 C51 1.504(7)
C1 C11 1.5277(14)
C1 C31 1.529(9)
C1 C51A 1.556(8)
C1 C31A 1.595(14)
C11 C12 1.3842(14)
C11 C16 1.4026(14)
C12 C13 1.4008(14)
C12 H12 0.9500
C13 C14 1.3847(14)
C13 C17 1.5129(15)
C14 C15 1.3986(15)
C14 H14 0.9500
C15 C16 1.3865(14)
C15 C20 1.5191(15)
C16 H16 0.9500
C17 C18 1.5259(18)
C17 C19 1.5296(17)
C17 H17 1.0000
C18 H18A 0.9800
C18 H18B 0.9800
C18 H18C 0.9800
C19 H19A 0.9800
C19 H19B 0.9800
C19 H19C 0.9800
C20 C22 1.5241(19)
C20 C21 1.5275(18)
C20 H20 1.0000
C21 H21A 0.9800
C21 H21B 0.9800
C21 H21C 0.9800
C22 H22A 0.9800
C22 H22B 0.9800
C22 H22C 0.9800
C31 C36 1.387(7)
C31 C32 1.395(7)
C32 C33 1.394(7)
C32 H32 0.9500
C33 C34 1.397(6)
C33 C37 1.513(6)
C34 C35 1.378(7)
C34 H34 0.9500
C35 C36 1.405(7)
C35 C40 1.528(6)
C36 H36 0.9500
C37 C38 1.535(6)
C37 C39 1.542(6)
C37 H37 1.0000
C38 H38A 0.9800
C38 H38B 0.9800
C38 H38C 0.9800
C39 H39A 0.9800
C39 H39B 0.9800
C39 H39C 0.9800
C40 C41 1.489(7)
C40 C42 1.548(7)
C40 H40 1.0000
C41 H41A 0.9800
C41 H41B 0.9800
C41 H41C 0.9800
C42 H42A 0.9800
C42 H42B 0.9800
C42 H42C 0.9800
C31A C36A 1.381(11)
C31A C32A 1.382(11)
C32A C33A 1.401(11)
C32A H32A 0.9500
C33A C34A 1.398(11)
C33A C37A 1.516(10)
C34A C35A 1.403(11)
C34A H34A 0.9500
C35A C36A 1.411(11)
C35A C40A 1.545(10)
C36A H36A 0.9500
C37A C39A 1.488(11)
C37A C38A 1.515(11)
C37A H37A 1.0000
C38A H38D 0.9800
C38A H38E 0.9800
C38A H38F 0.9800
C39A H39D 0.9800
C39A H39E 0.9800
C39A H39F 0.9800
C40A C42A 1.491(11)
C40A C41A 1.508(11)
C40A H40A 1.0000
C41A H41D 0.9800
C41A H41E 0.9800
C41A H41F 0.9800
C42A H42D 0.9800
C42A H42E 0.9800
C42A H42F 0.9800
C31B C36B 1.368(13)
C31B C32B 1.399(13)
C32B C33B 1.379(11)
C32B H32B 0.9500
C33B C34B 1.388(11)
C33B C37B 1.499(11)
C34B C35B 1.377(12)
C34B H34B 0.9500
C35B C36B 1.423(13)
C35B C40B 1.499(12)
C36B H36B 0.9500
C37B C38B 1.404(13)
C37B C39B 1.483(13)
C37B H37B 1.0000
C38B H38G 0.9800
C38B H38H 0.9800
C38B H38I 0.9800
C39B H39G 0.9800
C39B H39H 0.9800
C39B H39I 0.9800
C40B C41B 1.463(14)
C40B C42B 1.507(14)
C40B H40B 1.0000
C41B H41G 0.9800
C41B H41H 0.9800
C41B H41I 0.9800
C42B H42G 0.9800
C42B H42H 0.9800
C42B H42I 0.9800
C51 C56 1.387(7)
C51 C52 1.388(7)
C52 C53 1.390(7)
C52 H52 0.9500
C53 C54 1.380(7)
C53 C57 1.513(7)
C54 C55 1.402(6)
C54 H54 0.9500
C55 C56 1.393(7)
C55 C60 1.513(6)
C56 H56 0.9500
C57 C58 1.521(8)
C57 C59 1.530(8)
C57 H57 1.0000
C58 H58A 0.9800
C58 H58B 0.9800
C58 H58C 0.9800
C59 H59A 0.9800
C59 H59B 0.9800
C59 H59C 0.9800
C60 C61 1.516(6)
C60 C62 1.534(7)
C60 H60 1.0000
C61 H61A 0.9800
C61 H61B 0.9800
C61 H61C 0.9800
C62 H62A 0.9800
C62 H62B 0.9800
C62 H62C 0.9800
C51A C52A 1.375(9)
C51A C56A 1.402(9)
C52A C53A 1.408(9)
C52A H52A 0.9500
C53A C54A 1.389(9)
C53A C57A 1.511(9)
C54A C55A 1.377(9)
C54A H54A 0.9500
C55A C56A 1.397(9)
C55A C60A 1.517(8)
C56A H56A 0.9500
C57A C59A 1.515(10)
C57A C58A 1.517(10)
C57A H57A 1.0000
C58A H58D 0.9800
C58A H58E 0.9800
C58A H58F 0.9800
C59A H59D 0.9800
C59A H59E 0.9800
C59A H59F 0.9800
C60A C61A 1.404(8)
C60A C62A 1.515(9)
C60A H60A 1.0000
C61A H61D 0.9800
C61A H61E 0.9800
C61A H61F 0.9800
C62A H62D 0.9800
C62A H62E 0.9800
C62A H62F 0.9800
